data_7047968
loop_
_publ_author_name
'Garc\'ia-L\'opez, V\'ictor'
'Palacios-Corella, Mario'
'Abherv\'e, Alexandre'
'Pellicer-Carre\~no, Isaac'
'Desplanches, C\'edric'
'Clemente-Le\'on, Miguel'
'Coronado, Eugenio'

_publ_section_title
;
 Spin-crossover compounds based on iron(ii) complexes of
 2,6-bis(pyrazol-1-yl)pyridine (bpp) functionalized with carboxylic acid
 and ethyl carboxylic acid.
;
_journal_issue 47
_journal_name_full 'Dalton transactions (Cambridge, England : 2003)'
_journal_page_first 16958
_journal_page_last 16968
_journal_paper_doi 10.1039/c8dt03511c
_journal_volume 47
_journal_year 2018
_chemical_formula_sum 'C24 H18 Cl2 Fe N10 O12'
_chemical_formula_weight 765.23
_space_group_crystal_system monoclinic
_space_group_IT_number 15
_space_group_name_Hall '-C 2yc'
_space_group_name_H-M_alt 'C 1 2/c 1'
_symmetry_space_group_name_Hall '-C 2yc'
_symmetry_space_group_name_H-M 'C 1 2/c 1'
_atom_sites_solution_hydrogens geom
_audit_creation_method SHELXL-2013
_audit_update_record
;
2018-10-01 deposited with the CCDC.
2018-11-06 downloaded from the CCDC.
;
_cell_angle_alpha 90
_cell_angle_beta 104.686(15)
_cell_angle_gamma 90
_cell_formula_units_Z 4
_cell_length_a 17.574(3)
_cell_length_b 16.554(2)
_cell_length_c 10.8254(15)
_cell_measurement_reflns_used 2229
_cell_measurement_temperature 400.00(10)
_cell_measurement_theta_max 27.6640
_cell_measurement_theta_min 2.9398
_cell_volume 3046.4(8)
_computing_cell_refinement 'CrysAlisPro 1.171.38.46 (Rigaku OD, 2015)'
_computing_data_collection 'CrysAlisPro 1.171.38.46 (Rigaku OD, 2015)'
_computing_data_reduction 'CrysAlisPro 1.171.38.46 (Rigaku OD, 2015)'
_computing_molecular_graphics 'WinGX (L. J. Farrugia, 2012)'
_computing_publication_material 'WinGX (L. J. Farrugia, 2012)'
_computing_structure_refinement 'SHELXL-2013 (Sheldrick, 2013)'
_computing_structure_solution 'SIR97 (A. Altomare et al., 1999)'
_diffrn_ambient_temperature 400.00(10)
_diffrn_detector_area_resol_mean 16.0267
_diffrn_measured_fraction_theta_full 0.998
_diffrn_measured_fraction_theta_max 0.981
_diffrn_measurement_device_type 'SuperNova, Single source at offset), Sapphire3'
_diffrn_radiation_monochromator mirror
_diffrn_radiation_source 'SuperNova (Mo) X-ray Source'
_diffrn_radiation_type 'Mo K\a'
_diffrn_radiation_wavelength 0.7107
_diffrn_reflns_av_R_equivalents 0.1780
_diffrn_reflns_av_unetI/netI 0.1004
_diffrn_reflns_Laue_measured_fraction_full 0.998
_diffrn_reflns_Laue_measured_fraction_max 0.981
_diffrn_reflns_limit_h_max 22
_diffrn_reflns_limit_h_min -22
_diffrn_reflns_limit_k_max 21
_diffrn_reflns_limit_k_min -21
_diffrn_reflns_limit_l_max 14
_diffrn_reflns_limit_l_min -14
_diffrn_reflns_number 23217
_diffrn_reflns_point_group_measured_fraction_full 0.998
_diffrn_reflns_point_group_measured_fraction_max 0.981
_diffrn_reflns_theta_full 25.242
_diffrn_reflns_theta_max 27.725
_diffrn_reflns_theta_min 3.137
_exptl_absorpt_coefficient_mu 0.751
_exptl_absorpt_correction_T_max 1.00000
_exptl_absorpt_correction_T_min 0.04679
_exptl_absorpt_correction_type multi-scan
_exptl_absorpt_process_details
;
CrysAlisPro, Agilent Technologies,
Version 1.171.35.21 (release 20-01-2012 CrysAlis171 .NET)
(compiled Jan 23 2012,18:06:46)
Empirical absorption correction using spherical harmonics,
 implemented in SCALE3 ABSPACK scaling algorithm.
;
_exptl_crystal_colour red
_exptl_crystal_density_diffrn 1.668
_exptl_crystal_description Block
_exptl_crystal_F_000 1552
_exptl_crystal_size_max 0.29
_exptl_crystal_size_mid 0.28
_exptl_crystal_size_min 0.21
_refine_diff_density_max 0.441
_refine_diff_density_min -0.378
_refine_diff_density_rms 0.068
_refine_ls_extinction_method none
_refine_ls_goodness_of_fit_ref 0.846
_refine_ls_hydrogen_treatment constr
_refine_ls_matrix_type full
_refine_ls_number_parameters 261
_refine_ls_number_reflns 3513
_refine_ls_number_restraints 0
_refine_ls_restrained_S_all 0.846
_refine_ls_R_factor_all 0.1481
_refine_ls_R_factor_gt 0.0702
_refine_ls_shift/su_max 0.000
_refine_ls_shift/su_mean 0.000
_refine_ls_structure_factor_coef Fsqd
_refine_ls_weighting_details 'w=1/[\s^2^(Fo^2^)+(0.1558P)^2^] where P=(Fo^2^+2Fc^2^)/3'
_refine_ls_weighting_scheme calc
_refine_ls_wR_factor_gt 0.1936
_refine_ls_wR_factor_ref 0.2628
_reflns_Friedel_coverage 0.000
_reflns_number_gt 1589
_reflns_number_total 3513
_reflns_threshold_expression 'I > 2\s(I)'
_cod_data_source_file c8dt03511c2.cif
_cod_data_source_block shelx_CCDC7
_cod_depositor_comments 'Adding full bibliography for 7047960--7047970.cif.'
_cod_database_code 7047968
_shelx_space_group_comment
;
The symmetry employed for this shelxl refinement is uniquely defined
by the following loop, which should always be used as a source of
symmetry information in preference to the above space-group names.
They are only intended as comments.
;
_shelxl_version_number 2013-4

loop_
_space_group_symop_operation_xyz
'x, y, z'
'-x, y, -z+1/2'
'x+1/2, y+1/2, z'
'-x+1/2, y+1/2, -z+1/2'
'-x, -y, -z'
'x, -y, z-1/2'
'-x+1/2, -y+1/2, -z'
'x+1/2, -y+1/2, z-1/2'

loop_
_atom_site_label
_atom_site_type_symbol
_atom_site_fract_x
_atom_site_fract_y
_atom_site_fract_z
_atom_site_U_iso_or_equiv
_atom_site_adp_type
_atom_site_occupancy
_atom_site_site_symmetry_order
_atom_site_calc_flag
_atom_site_refinement_flags_posn
_atom_site_refinement_flags_adp
_atom_site_refinement_flags_occupancy
_atom_site_disorder_assembly
_atom_site_disorder_group
C1 C -0.1317(4) 0.2353(4) 0.4163(6) 0.0805(18) Uani 1 1 d . . . . .
H1 H -0.1402 0.2904 0.4227 0.097 Uiso 1 1 calc R U . . .
C2 C -0.1693(4) 0.1752(4) 0.4685(7) 0.092(2) Uani 1 1 d . . . . .
H2 H -0.2067 0.1828 0.5148 0.111 Uiso 1 1 calc R U . . .
C3 C -0.1411(3) 0.1037(4) 0.4390(6) 0.0766(16) Uani 1 1 d . . . . .
H3 H -0.1549 0.0526 0.4616 0.092 Uiso 1 1 calc R U . . .
C4 C -0.0435(3) 0.0708(3) 0.3117(5) 0.0550(12) Uani 1 1 d . . . . .
C5 C -0.0444(3) -0.0124(3) 0.3190(5) 0.0610(13) Uani 1 1 d . . . . .
H5 H -0.0732 -0.0392 0.3676 0.073 Uiso 1 1 calc R U . . .
C6 C 0.0000 -0.0542(4) 0.2500 0.0549(16) Uani 1 2 d S T P . .
C7 C 0.0000 -0.1437(4) 0.2500 0.0636(19) Uani 1 2 d S T P . .
C8 C 0.1428(4) 0.2456(4) 0.5154(6) 0.0774(17) Uani 1 1 d . . . . .
H8 H 0.1527 0.1908 0.5296 0.093 Uiso 1 1 calc R U . . .
C9 C 0.1826(4) 0.3068(4) 0.5944(6) 0.091(2) Uani 1 1 d . . . . .
H9 H 0.2228 0.3004 0.6685 0.109 Uiso 1 1 calc R U . . .
C10 C 0.1517(4) 0.3765(4) 0.5428(5) 0.0839(18) Uani 1 1 d . . . . .
H10 H 0.1662 0.4280 0.5742 0.101 Uiso 1 1 calc R U . . .
C11 C 0.0466(3) 0.4089(3) 0.3450(4) 0.0519(11) Uani 1 1 d . . . . .
C12 C 0.0470(3) 0.4909(3) 0.3516(5) 0.0579(12) Uani 1 1 d . . . . .
H12 H 0.0779 0.5179 0.4220 0.070 Uiso 1 1 calc R U . . .
C13 C 0.0000 0.5329(4) 0.2500 0.0556(17) Uani 1 2 d S T P . .
C14 C 0.0000 0.6243(4) 0.2500 0.0602(18) Uani 1 2 d S T P . .
N1 N -0.0819(3) 0.2031(3) 0.3560(4) 0.0653(11) Uani 1 1 d . . . . .
N2 N -0.0887(2) 0.1214(2) 0.3698(4) 0.0618(11) Uani 1 1 d . . . . .
N3 N 0.0000 0.1116(3) 0.2500 0.0526(13) Uani 1 2 d S T P . .
N4 N 0.0892(3) 0.2755(3) 0.4181(4) 0.0660(12) Uani 1 1 d . . . . .
N5 N 0.0951(2) 0.3579(2) 0.4358(4) 0.0558(10) Uani 1 1 d . . . . .
N6 N 0.0000 0.3677(3) 0.2500 0.0492(12) Uani 1 2 d S T P . .
O1 O -0.0167(3) -0.1793(2) 0.3426(4) 0.0851(12) Uani 1 1 d . . . . .
H1A H -0.0149 -0.2283 0.3326 0.128 Uiso 0.5 1 calc R U P . .
O2 O 0.0136(3) 0.6586(2) 0.3552(4) 0.0955(14) Uani 1 1 d . . . . .
H2A H 0.0122 0.7077 0.3446 0.143 Uiso 0.5 1 calc R U P . .
Fe1 Fe 0.0000 0.24023(5) 0.2500 0.0581(4) Uani 1 2 d S T P . .
Cl1 Cl 0.26202(11) 0.06589(13) 0.77266(19) 0.0961(6) Uani 1 1 d . . . . .
O3 O 0.2178(14) 0.0213(19) 0.836(2) 0.166(11) Uani 0.5 1 d . . P A 1
O4 O 0.3396(8) 0.0706(14) 0.834(2) 0.117(7) Uani 0.5 1 d . . P A 1
O5 O 0.2243(11) 0.1424(11) 0.7855(14) 0.130(6) Uani 0.5 1 d . . P A 1
O6 O 0.2449(16) 0.0569(13) 0.6396(16) 0.158(9) Uani 0.5 1 d . . P A 1
O7 O 0.2194(10) 0.0020(14) 0.8138(19) 0.130(9) Uani 0.5 1 d . . P A 2
O8 O 0.3323(14) 0.0735(15) 0.868(2) 0.186(12) Uani 0.5 1 d . . P A 2
O9 O 0.2817(14) 0.0085(15) 0.683(2) 0.192(11) Uani 0.5 1 d . . P A 2
O10 O 0.235(2) 0.127(2) 0.717(3) 0.316(19) Uani 0.5 1 d . . P A 2

loop_
_atom_site_aniso_label
_atom_site_aniso_U_11
_atom_site_aniso_U_22
_atom_site_aniso_U_33
_atom_site_aniso_U_23
_atom_site_aniso_U_13
_atom_site_aniso_U_12
C1 0.085(4) 0.059(4) 0.098(5) -0.011(3) 0.024(4) 0.013(3)
C2 0.097(5) 0.078(5) 0.112(5) -0.013(4) 0.046(4) 0.010(4)
C3 0.074(4) 0.060(4) 0.100(4) -0.004(3) 0.030(3) -0.001(3)
C4 0.057(3) 0.041(2) 0.064(3) -0.003(2) 0.011(2) 0.000(2)
C5 0.064(3) 0.044(3) 0.077(3) 0.003(3) 0.020(3) -0.002(2)
C6 0.058(4) 0.043(4) 0.057(4) 0.000 0.002(3) 0.000
C7 0.062(4) 0.047(4) 0.082(5) 0.000 0.017(4) 0.000
C8 0.077(4) 0.061(4) 0.086(4) 0.030(3) 0.005(3) 0.013(3)
C9 0.090(4) 0.091(5) 0.073(4) 0.016(4) -0.015(3) -0.009(4)
C10 0.091(4) 0.074(4) 0.070(4) 0.007(3) -0.010(3) -0.004(3)
C11 0.061(3) 0.040(2) 0.051(3) 0.002(2) 0.007(2) 0.001(2)
C12 0.069(3) 0.040(3) 0.058(3) -0.007(2) 0.004(2) -0.009(2)
C13 0.059(4) 0.039(4) 0.067(4) 0.000 0.013(4) 0.000
C14 0.079(5) 0.034(3) 0.067(5) 0.000 0.017(4) 0.000
N1 0.078(3) 0.041(2) 0.075(3) -0.005(2) 0.015(2) 0.004(2)
N2 0.063(2) 0.044(2) 0.080(3) -0.006(2) 0.023(2) -0.003(2)
N3 0.055(3) 0.036(3) 0.067(3) 0.000 0.015(3) 0.000
N4 0.069(3) 0.055(3) 0.068(3) 0.011(2) 0.006(2) 0.002(2)
N5 0.064(2) 0.038(2) 0.058(2) 0.0061(18) 0.002(2) -0.0020(18)
N6 0.052(3) 0.036(3) 0.053(3) 0.000 0.002(3) 0.000
O1 0.122(3) 0.045(2) 0.094(3) 0.005(2) 0.037(3) -0.001(2)
O2 0.152(4) 0.049(2) 0.077(3) -0.009(2) 0.013(3) 0.001(3)
Fe1 0.0684(7) 0.0316(5) 0.0686(7) 0.000 0.0071(5) 0.000
Cl1 0.0940(13) 0.0931(14) 0.0960(13) 0.0102(11) 0.0143(11) -0.0009(10)
O3 0.145(16) 0.23(3) 0.156(14) 0.022(14) 0.103(13) -0.001(15)
O4 0.053(7) 0.115(14) 0.186(17) -0.024(11) 0.039(11) -0.017(7)
O5 0.158(10) 0.099(10) 0.118(11) -0.007(9) 0.008(9) 0.078(8)
O6 0.26(3) 0.138(17) 0.080(8) -0.030(10) 0.044(12) -0.064(15)
O7 0.090(11) 0.112(11) 0.148(14) 0.067(10) -0.045(10) -0.029(8)
O8 0.22(2) 0.085(13) 0.164(16) 0.018(11) -0.115(15) -0.030(13)
O9 0.182(19) 0.19(2) 0.23(3) -0.099(18) 0.104(18) -0.078(17)
O10 0.43(4) 0.22(3) 0.22(3) 0.15(3) -0.07(3) 0.10(3)

loop_
_atom_type_symbol
_atom_type_description
_atom_type_scat_dispersion_real
_atom_type_scat_dispersion_imag
_atom_type_scat_source
C C 0.0033 0.0016 'International Tables Vol C Tables 4.2.6.8 and 6.1.1.4'
H H 0.0000 0.0000 'International Tables Vol C Tables 4.2.6.8 and 6.1.1.4'
N N 0.0061 0.0033 'International Tables Vol C Tables 4.2.6.8 and 6.1.1.4'
O O 0.0106 0.0060 'International Tables Vol C Tables 4.2.6.8 and 6.1.1.4'
Cl Cl 0.1484 0.1585 'International Tables Vol C Tables 4.2.6.8 and 6.1.1.4'
Fe Fe 0.3463 0.8444 'International Tables Vol C Tables 4.2.6.8 and 6.1.1.4'

loop_
_geom_angle_atom_site_label_1
_geom_angle_atom_site_label_2
_geom_angle_atom_site_label_3
_geom_angle
_geom_angle_site_symmetry_1
_geom_angle_site_symmetry_3
N1 C1 C2 110.7(5) . .
C3 C2 C1 106.8(6) . .
C2 C3 N2 106.3(6) . .
N3 C4 C5 123.7(5) . .
N3 C4 N2 112.7(4) . .
C5 C4 N2 123.5(4) . .
C4 C5 C6 116.7(5) . .
C5 C6 C5 120.5(6) 2 .
C5 C6 C7 119.8(3) 2 .
C5 C6 C7 119.8(3) . .
O1 C7 O1 124.2(7) 2 .
O1 C7 C6 117.9(3) 2 .
O1 C7 C6 117.9(3) . .
N4 C8 C9 111.3(5) . .
C10 C9 C8 106.4(6) . .
C9 C10 N5 107.1(6) . .
N6 C11 C12 123.2(4) . .
N6 C11 N5 112.2(4) . .
C12 C11 N5 124.6(4) . .
C11 C12 C13 117.8(5) . .
C12 C13 C12 119.7(6) 2 .
C12 C13 C14 120.2(3) 2 .
C12 C13 C14 120.2(3) . .
O2 C14 O2 125.5(7) 2 .
O2 C14 C13 117.2(3) 2 .
O2 C14 C13 117.2(3) . .
C1 N1 N2 104.9(4) . .
C1 N1 Fe1 139.7(4) . .
N2 N1 Fe1 115.4(3) . .
N1 N2 C3 111.3(4) . .
N1 N2 C4 117.7(4) . .
C3 N2 C4 131.0(5) . .
C4 N3 C4 118.6(6) . 2
C4 N3 Fe1 120.7(3) . .
C4 N3 Fe1 120.7(3) 2 .
C8 N4 N5 104.3(5) . .
C8 N4 Fe1 142.3(4) . .
N5 N4 Fe1 113.4(3) . .
C10 N5 N4 110.9(4) . .
C10 N5 C11 130.0(5) . .
N4 N5 C11 119.1(4) . .
C11 N6 C11 118.2(5) . 2
C11 N6 Fe1 120.9(3) . .
C11 N6 Fe1 120.9(3) 2 .
N6 Fe1 N3 180.0 . .
N6 Fe1 N1 106.62(11) . .
N3 Fe1 N1 73.38(11) . .
N6 Fe1 N1 106.62(11) . 2
N3 Fe1 N1 73.38(11) . 2
N1 Fe1 N1 146.8(2) . 2
N6 Fe1 N4 74.33(12) . .
N3 Fe1 N4 105.67(12) . .
N1 Fe1 N4 93.94(16) . .
N1 Fe1 N4 94.93(17) 2 .
N6 Fe1 N4 74.32(12) . 2
N3 Fe1 N4 105.68(12) . 2
N1 Fe1 N4 94.93(17) . 2
N1 Fe1 N4 93.94(16) 2 2
N4 Fe1 N4 148.6(2) . 2
O4 Cl1 O3 114.2(14) . .
O10 Cl1 O8 117(2) . .
O4 Cl1 O6 115.9(14) . .
O3 Cl1 O6 117.0(15) . .
O10 Cl1 O9 110.0(18) . .
O8 Cl1 O9 103.5(16) . .
O4 Cl1 O5 109.1(12) . .
O3 Cl1 O5 95.2(15) . .
O6 Cl1 O5 101.9(11) . .
O10 Cl1 O7 127.3(19) . .
O8 Cl1 O7 105.8(12) . .
O9 Cl1 O7 87.5(14) . .

loop_
_geom_bond_atom_site_label_1
_geom_bond_atom_site_label_2
_geom_bond_distance
_geom_bond_site_symmetry_2
C1 N1 1.328(7) .
C1 C2 1.391(9) .
C2 C3 1.353(8) .
C3 N2 1.359(7) .
C4 N3 1.322(5) .
C4 C5 1.380(7) .
C4 N2 1.407(6) .
C5 C6 1.394(6) .
C6 C5 1.394(6) 2
C6 C7 1.482(9) .
C7 O1 1.259(5) 2
C7 O1 1.259(5) .
C8 N4 1.318(7) .
C8 C9 1.395(9) .
C9 C10 1.335(9) .
C10 N5 1.357(7) .
C11 N6 1.329(5) .
C11 C12 1.358(7) .
C11 N5 1.408(6) .
C12 C13 1.384(6) .
C13 C12 1.384(6) 2
C13 C14 1.512(9) .
C14 O2 1.241(5) 2
C14 O2 1.241(5) .
N1 N2 1.370(6) .
N1 Fe1 2.146(4) .
N3 C4 1.322(5) 2
N3 Fe1 2.129(5) .
N4 N5 1.378(6) .
N4 Fe1 2.159(5) .
N6 C11 1.329(5) 2
N6 Fe1 2.110(5) .
Fe1 N1 2.146(4) 2
Fe1 N4 2.159(5) 2
Cl1 O10 1.21(2) .
Cl1 O4 1.359(16) .
Cl1 O3 1.38(2) .
Cl1 O8 1.40(2) .
Cl1 O6 1.403(17) .
Cl1 O9 1.46(2) .
Cl1 O5 1.453(13) .
Cl1 O7 1.431(19) .
